data_4117648
loop_
_publ_author_name
'Adrian B. Chaplin'
'Joel F. Hooper'
'Andrew S. Weller'
'Michael C. Willis'

_publ_section_title
;
 Intermolecular Hydroacylation: High Activity Rhodium Catalysts Containing
 Small-Bite-Angle Diphosphine Ligands
;
_journal_name_full 'Journal of the American Chemical Society'
_journal_page_first 4885
_journal_page_last 4897
_journal_paper_doi 10.1021/ja211649a
_journal_volume 134
_journal_year 2012
_chemical_formula_moiety 'C31 H51 F P2 Rh, C32 H12 B F24'
_chemical_formula_sum 'C63 H63 B F25 P2 Rh'
_chemical_formula_weight 1470.79
_space_group_IT_number 2
_symmetry_cell_setting triclinic
_symmetry_space_group_name_Hall '-P 1'
_symmetry_space_group_name_H-M 'P -1'
_atom_sites_solution_hydrogens geom
_atom_sites_solution_primary direct
_atom_sites_solution_secondary difmap
_audit_creation_method SHELXL-97
_cell_angle_alpha 98.9897(5)
_cell_angle_beta 102.0762(5)
_cell_angle_gamma 94.9361(6)
_cell_formula_units_Z 2
_cell_length_a 13.8677(2)
_cell_length_b 13.9904(2)
_cell_length_c 17.9662(2)
_cell_measurement_reflns_used 14189
_cell_measurement_temperature 150(2)
_cell_measurement_theta_max 27.485
_cell_measurement_theta_min 5.097
_cell_volume 3341.16(8)
_computing_cell_refinement 'Denzo/Scalepack (Otwinowski & Minor 1997)'
_computing_data_collection 'Collect (Nonius BV, 1997-2000)'
_computing_data_reduction 'Denzo/Scalepack (Otwinowski & Minor 1997)'
_computing_molecular_graphics 'ORTEP3 (Farrugia, 1997)'
_computing_publication_material 'Bruker SHELXTL'
_computing_structure_refinement 'SHELXL-97 (Sheldrick, 2008)'
_computing_structure_solution 'SIR2004 (Burla et al., 2005)'
_diffrn_ambient_temperature 150(2)
_diffrn_detector_area_resol_mean 9
_diffrn_measured_fraction_theta_full 0.991
_diffrn_measured_fraction_theta_max 0.991
_diffrn_measurement_device '95mm CCD camera on \k-goniostat'
_diffrn_measurement_device_type KappaCCD
_diffrn_measurement_method CCD
_diffrn_radiation_monochromator 'horizonally mounted graphite crystal'
_diffrn_radiation_source 'fine-focus sealed tube'
_diffrn_radiation_type MoK\a
_diffrn_radiation_wavelength 0.71073
_diffrn_reflns_av_R_equivalents 0.0269
_diffrn_reflns_av_sigmaI/netI 0.0485
_diffrn_reflns_limit_h_max 17
_diffrn_reflns_limit_h_min -17
_diffrn_reflns_limit_k_max 17
_diffrn_reflns_limit_k_min -17
_diffrn_reflns_limit_l_max 22
_diffrn_reflns_limit_l_min -22
_diffrn_reflns_number 24195
_diffrn_reflns_theta_full 26.37
_diffrn_reflns_theta_max 26.37
_diffrn_reflns_theta_min 5.11
_exptl_absorpt_coefficient_mu 0.411
_exptl_absorpt_correction_T_max 1.0
_exptl_absorpt_correction_T_min 0.941
_exptl_absorpt_correction_type multi-scan
_exptl_absorpt_process_details 'Denzo/Scalepack (Otwinowski & Minor 1997)'
_exptl_crystal_colour 'pale yellow'
_exptl_crystal_density_diffrn 1.462
_exptl_crystal_description block
_exptl_crystal_F_000 1492
_exptl_crystal_size_max 0.18
_exptl_crystal_size_mid 0.18
_exptl_crystal_size_min 0.12
_platon_squeeze_details ' '
_refine_diff_density_max 0.509
_refine_diff_density_min -0.480
_refine_diff_density_rms 0.067
_refine_ls_extinction_method none
_refine_ls_goodness_of_fit_ref 1.073
_refine_ls_hydrogen_treatment constr
_refine_ls_matrix_type full
_refine_ls_number_parameters 981
_refine_ls_number_reflns 13579
_refine_ls_number_restraints 801
_refine_ls_restrained_S_all 1.174
_refine_ls_R_factor_all 0.0544
_refine_ls_R_factor_gt 0.0416
_refine_ls_shift/su_max 0.001
_refine_ls_shift/su_mean 0.000
_refine_ls_structure_factor_coef Fsqd
_refine_ls_weighting_details 'calc w=1/[\s^2^(Fo^2^)+(0.0579P)^2^+1.2416P] where P=(Fo^2^+2Fc^2^)/3'
_refine_ls_weighting_scheme calc
_refine_ls_wR_factor_gt 0.1071
_refine_ls_wR_factor_ref 0.1134
_reflns_number_gt 11017
_reflns_number_total 13579
_reflns_threshold_expression >2sigma(I)
_cod_data_source_file ja211649a_si_001_1.cif
_cod_data_source_block 1a-175abc10
_cod_database_code 4117648

loop_
_symmetry_equiv_pos_as_xyz
'x, y, z'
'-x, -y, -z'

loop_
_atom_site_label
_atom_site_type_symbol
_atom_site_fract_x
_atom_site_fract_y
_atom_site_fract_z
_atom_site_U_iso_or_equiv
_atom_site_adp_type
_atom_site_occupancy
_atom_site_symmetry_multiplicity
_atom_site_calc_flag
_atom_site_refinement_flags
_atom_site_disorder_assembly
_atom_site_disorder_group
Rh1 Rh 0.839237(15) 0.694866(14) 0.286918(11) 0.02464(8) Uani 1 1 d . . .
P1 P 0.89980(5) 0.63153(5) 0.18686(4) 0.02512(15) Uani 1 1 d . A .
P2 P 0.79956(5) 0.78496(5) 0.19443(4) 0.02488(15) Uani 1 1 d . A .
C1 C 0.93504(13) 0.6742(2) 0.40305(14) 0.0355(8) Uani 0.829(4) 1 d PGDU A 1
C2 C 0.8674(2) 0.59086(15) 0.37334(16) 0.0362(8) Uani 0.829(4) 1 d PGDU A 1
H2 H 0.8905 0.5290 0.3643 0.043 Uiso 0.829(4) 1 calc PR A 1
C3 C 0.76608(18) 0.59798(15) 0.35680(16) 0.0410(9) Uani 0.829(4) 1 d PGU A 1
H3 H 0.7199 0.5410 0.3365 0.049 Uiso 0.829(4) 1 calc PR A 1
C4 C 0.73234(13) 0.6885(2) 0.36998(18) 0.0387(8) Uani 0.829(4) 1 d PGU A 1
H4 H 0.6631 0.6933 0.3587 0.046 Uiso 0.829(4) 1 calc PR A 1
C5 C 0.8000(2) 0.77182(14) 0.3997(2) 0.0377(8) Uani 0.829(4) 1 d PGU A 1
H5 H 0.7769 0.8337 0.4087 0.045 Uiso 0.829(4) 1 calc PR A 1
C6 C 0.90130(18) 0.76471(16) 0.41623(16) 0.0368(9) Uani 0.829(4) 1 d PGDU A 1
H6 H 0.9475 0.8217 0.4365 0.044 Uiso 0.829(4) 1 calc PR A 1
F1A F 1.03234(18) 0.6674(2) 0.42050(14) 0.0621(8) Uani 0.829(4) 1 d PDU A 1
C101 C 0.7971(7) 0.5902(6) 0.3683(5) 0.0385(17) Uani 0.171(4) 1 d PGDU A 2
C102 C 0.7325(7) 0.6608(8) 0.3688(9) 0.0373(16) Uani 0.171(4) 1 d PGDU A 2
H102 H 0.6628 0.6420 0.3548 0.045 Uiso 0.171(4) 1 calc PR A 2
C103 C 0.7701(10) 0.7590(8) 0.3900(11) 0.0372(18) Uani 0.171(4) 1 d PGU A 2
H103 H 0.7259 0.8073 0.3903 0.045 Uiso 0.171(4) 1 calc PR A 2
C104 C 0.8722(11) 0.7865(7) 0.4106(8) 0.0363(18) Uani 0.171(4) 1 d PGU A 2
H104 H 0.8978 0.8535 0.4250 0.044 Uiso 0.171(4) 1 calc PR A 2
C105 C 0.9367(7) 0.7158(9) 0.4100(8) 0.0360(18) Uani 0.171(4) 1 d PGU A 2
H105 H 1.0065 0.7346 0.4241 0.043 Uiso 0.171(4) 1 calc PR A 2
C106 C 0.8992(7) 0.6177(8) 0.3889(8) 0.0345(18) Uani 0.171(4) 1 d PGDU A 2
H106 H 0.9433 0.5694 0.3885 0.041 Uiso 0.171(4) 1 calc PR A 2
F1B F 0.7596(10) 0.4968(7) 0.3481(7) 0.070(3) Uani 0.171(4) 1 d PDU A 2
C7 C 0.8688(2) 0.7254(2) 0.12734(16) 0.0306(6) Uani 1 1 d . . .
H7A H 0.9280 0.7675 0.1233 0.037 Uiso 1 1 calc R A .
H7B H 0.8267 0.6983 0.0753 0.037 Uiso 1 1 calc R . .
C8 C 1.0347(2) 0.6255(2) 0.20044(17) 0.0305(6) Uani 1 1 d . . .
H8 H 1.0498 0.6131 0.1480 0.037 Uiso 1 1 calc R A .
C9 C 1.0952(2) 0.7223(2) 0.24451(19) 0.0377(7) Uani 1 1 d . A .
H9A H 1.0757 0.7754 0.2161 0.045 Uiso 1 1 calc R . .
H9B H 1.0801 0.7374 0.2962 0.045 Uiso 1 1 calc R . .
C10 C 1.2063(2) 0.7175(2) 0.2537(2) 0.0454(8) Uani 1 1 d . . .
H10A H 1.2435 0.7799 0.2840 0.054 Uiso 1 1 calc R A .
H10B H 1.2224 0.7081 0.2021 0.054 Uiso 1 1 calc R . .
C11 C 1.2386(2) 0.6339(3) 0.2946(2) 0.0483(8) Uani 1 1 d . A .
H11A H 1.3103 0.6302 0.2975 0.058 Uiso 1 1 calc R . .
H11B H 1.2288 0.6466 0.3481 0.058 Uiso 1 1 calc R . .
C12 C 1.1795(2) 0.5375(2) 0.2521(2) 0.0424(7) Uani 1 1 d . . .
H12A H 1.1990 0.4853 0.2815 0.051 Uiso 1 1 calc R A .
H12B H 1.1954 0.5212 0.2007 0.051 Uiso 1 1 calc R . .
C13 C 1.0677(2) 0.5415(2) 0.24165(18) 0.0342(6) Uani 1 1 d . A .
H13A H 1.0507 0.5504 0.2929 0.041 Uiso 1 1 calc R . .
H13B H 1.0313 0.4790 0.2110 0.041 Uiso 1 1 calc R . .
C14 C 0.8356(2) 0.51774(19) 0.12303(16) 0.0289(6) Uani 1 1 d . . .
H14 H 0.7688 0.5344 0.0989 0.035 Uiso 1 1 calc R A .
C15 C 0.8134(2) 0.4326(2) 0.16392(17) 0.0357(6) Uani 1 1 d . A .
H15A H 0.8764 0.4095 0.1870 0.043 Uiso 1 1 calc R . .
H15B H 0.7803 0.4551 0.2062 0.043 Uiso 1 1 calc R . .
C16 C 0.7463(2) 0.3491(2) 0.10658(19) 0.0425(7) Uani 1 1 d . . .
H16A H 0.7363 0.2933 0.1331 0.051 Uiso 1 1 calc R A .
H16B H 0.6806 0.3703 0.0882 0.051 Uiso 1 1 calc R . .
C17 C 0.7906(3) 0.3163(2) 0.0374(2) 0.0464(8) Uani 1 1 d . A .
H17A H 0.8519 0.2869 0.0549 0.056 Uiso 1 1 calc R . .
H17B H 0.7428 0.2657 -0.0003 0.056 Uiso 1 1 calc R . .
C18 C 0.8148(3) 0.4007(2) -0.00212(19) 0.0490(8) Uani 1 1 d . . .
H18A H 0.7524 0.4244 -0.0258 0.059 Uiso 1 1 calc R A .
H18B H 0.8482 0.3777 -0.0440 0.059 Uiso 1 1 calc R . .
C19 C 0.8824(2) 0.4852(2) 0.05498(17) 0.0372(7) Uani 1 1 d . A .
H19A H 0.9479 0.4640 0.0743 0.045 Uiso 1 1 calc R . .
H19B H 0.8929 0.5406 0.0282 0.045 Uiso 1 1 calc R . .
C20 C 0.8407(2) 0.9173(2) 0.21335(17) 0.0337(6) Uani 1 1 d . . .
H20 H 0.7857 0.9490 0.2313 0.040 Uiso 1 1 calc R A .
C21 C 0.8513(3) 0.9575(2) 0.14075(18) 0.0384(7) Uani 1 1 d . A .
H21A H 0.7882 0.9398 0.1011 0.046 Uiso 1 1 calc R . .
H21B H 0.9042 0.9277 0.1194 0.046 Uiso 1 1 calc R . .
C22 C 0.8768(3) 1.0685(2) 0.1586(2) 0.0501(9) Uani 1 1 d . . .
H22A H 0.8920 1.0910 0.1123 0.060 Uiso 1 1 calc R A .
H22B H 0.8182 1.0985 0.1700 0.060 Uiso 1 1 calc R . .
C23 C 0.9639(3) 1.1025(2) 0.2260(2) 0.0464(8) Uani 1 1 d . A .
H23A H 0.9708 1.1745 0.2393 0.056 Uiso 1 1 calc R . .
H23B H 1.0252 1.0842 0.2105 0.056 Uiso 1 1 calc R . .
C24 C 0.9543(2) 1.0605(2) 0.29660(19) 0.0414(7) Uani 1 1 d . . .
H24A H 0.9005 1.0884 0.3180 0.050 Uiso 1 1 calc R A .
H24B H 1.0170 1.0791 0.3365 0.050 Uiso 1 1 calc R . .
C25 C 0.9314(2) 0.9495(2) 0.2784(2) 0.0427(7) Uani 1 1 d . A .
H25A H 0.9890 0.9208 0.2637 0.051 Uiso 1 1 calc R . .
H25B H 0.9201 0.9252 0.3251 0.051 Uiso 1 1 calc R . .
C26 C 0.6680(2) 0.7786(2) 0.14419(17) 0.0316(6) Uani 1 1 d . . .
H26 H 0.6643 0.8202 0.1034 0.038 Uiso 1 1 calc R A .
C27 C 0.6224(2) 0.6752(2) 0.1052(2) 0.0488(9) Uani 1 1 d . A .
H27A H 0.6323 0.6314 0.1437 0.059 Uiso 1 1 calc R . .
H27B H 0.6569 0.6519 0.0640 0.059 Uiso 1 1 calc R . .
C28 C 0.5104(3) 0.6703(3) 0.0696(3) 0.0716(13) Uani 1 1 d . . .
H28A H 0.5012 0.7067 0.0261 0.086 Uiso 1 1 calc R A .
H28B H 0.4826 0.6014 0.0485 0.086 Uiso 1 1 calc R . .
C29 C 0.4544(3) 0.7120(3) 0.1278(3) 0.0713(13) Uani 1 1 d . A .
H29A H 0.3837 0.7108 0.1019 0.086 Uiso 1 1 calc R . .
H29B H 0.4575 0.6716 0.1686 0.086 Uiso 1 1 calc R . .
C30 C 0.4974(3) 0.8141(3) 0.1635(2) 0.0579(10) Uani 1 1 d . . .
H30A H 0.4610 0.8394 0.2028 0.070 Uiso 1 1 calc R A .
H30B H 0.4893 0.8556 0.1233 0.070 Uiso 1 1 calc R . .
C31 C 0.6080(2) 0.8199(3) 0.2018(2) 0.0509(9) Uani 1 1 d . A .
H31A H 0.6154 0.7830 0.2450 0.061 Uiso 1 1 calc R . .
H31B H 0.6347 0.8888 0.2236 0.061 Uiso 1 1 calc R . .
B200 B 0.3220(2) 0.2184(2) 0.34147(17) 0.0232(6) Uani 1 1 d . . .
C201 C 0.42439(19) 0.25740(19) 0.31841(15) 0.0247(5) Uani 1 1 d . . .
C202 C 0.4274(2) 0.33899(19) 0.28270(15) 0.0275(6) Uani 1 1 d . . .
H202 H 0.3727 0.3759 0.2792 0.033 Uiso 1 1 calc R . .
C203 C 0.5064(2) 0.3686(2) 0.25209(16) 0.0312(6) Uani 1 1 d D B .
C204 C 0.5888(2) 0.3182(2) 0.25754(17) 0.0347(6) Uani 1 1 d . . .
H204 H 0.6439 0.3385 0.2376 0.042 Uiso 1 1 calc R . .
C205 C 0.5880(2) 0.2373(2) 0.29307(17) 0.0335(6) Uani 1 1 d D C .
C206 C 0.5075(2) 0.2070(2) 0.32211(15) 0.0280(6) Uani 1 1 d . . .
H206 H 0.5090 0.1504 0.3452 0.034 Uiso 1 1 calc R . .
C207 C 0.5021(2) 0.4553(2) 0.21325(19) 0.0455(8) Uani 1 1 d D . .
F2 F 0.5117(3) 0.53892(18) 0.26501(19) 0.0826(12) Uani 0.821(5) 1 d PDU B 1
F3 F 0.4169(2) 0.4569(3) 0.1658(3) 0.0901(15) Uani 0.821(5) 1 d PDU B 1
F4 F 0.5735(3) 0.4692(3) 0.1770(3) 0.0904(15) Uani 0.821(5) 1 d PDU B 1
F102 F 0.4826(13) 0.4263(8) 0.1355(4) 0.078(4) Uani 0.179(5) 1 d PDU B 2
F103 F 0.5857(7) 0.5122(9) 0.2284(9) 0.076(5) Uani 0.179(5) 1 d PDU B 2
F104 F 0.4330(10) 0.5084(9) 0.2246(10) 0.072(4) Uani 0.179(5) 1 d PDU B 2
C208 C 0.6747(2) 0.1798(2) 0.29791(19) 0.0481(8) Uani 1 1 d D . .
F5 F 0.7547(2) 0.2263(3) 0.2854(3) 0.0722(12) Uani 0.754(6) 1 d PDU C 1
F6 F 0.7044(3) 0.1589(5) 0.3680(3) 0.1017(18) Uani 0.754(6) 1 d PDU C 1
F7 F 0.6561(3) 0.0979(3) 0.2492(4) 0.110(2) Uani 0.754(6) 1 d PDU C 1
F105 F 0.6598(6) 0.0944(5) 0.3185(7) 0.055(3) Uani 0.246(6) 1 d PDU C 2
F106 F 0.6972(10) 0.1578(10) 0.2294(5) 0.087(4) Uani 0.246(6) 1 d PDU C 2
F107 F 0.7557(6) 0.2241(7) 0.3454(8) 0.099(4) Uani 0.246(6) 1 d PDU C 2
C209 C 0.25223(18) 0.16691(18) 0.25583(15) 0.0231(5) Uani 1 1 d . . .
C210 C 0.20013(19) 0.22432(19) 0.20861(14) 0.0241(5) Uani 1 1 d . . .
H210 H 0.1981 0.2907 0.2294 0.029 Uiso 1 1 calc R . .
C211 C 0.1511(2) 0.18827(19) 0.13255(15) 0.0279(6) Uani 1 1 d . . .
C212 C 0.1518(2) 0.0925(2) 0.09980(16) 0.0312(6) Uani 1 1 d . . .
H212 H 0.1183 0.0677 0.0477 0.037 Uiso 1 1 calc R . .
C213 C 0.2028(2) 0.03353(19) 0.14528(15) 0.0288(6) Uani 1 1 d D D .
C214 C 0.25227(19) 0.06981(19) 0.22154(16) 0.0269(6) Uani 1 1 d . . .
H214 H 0.2870 0.0277 0.2512 0.032 Uiso 1 1 calc R . .
C215 C 0.0990(3) 0.2568(2) 0.08667(17) 0.0404(7) Uani 1 1 d . . .
F8 F 0.04101(15) 0.21296(14) 0.01879(10) 0.0512(5) Uani 1 1 d U . .
F9 F 0.04119(19) 0.30701(18) 0.12524(12) 0.0719(7) Uani 1 1 d U . .
F10 F 0.16251(19) 0.32391(16) 0.07018(13) 0.0685(7) Uani 1 1 d U . .
C216 C 0.2020(2) -0.0711(2) 0.11117(16) 0.0409(7) Uani 1 1 d D . .
F11 F 0.1925(8) -0.0853(3) 0.03440(19) 0.0635(18) Uani 0.75(2) 1 d PDU D 1
F12 F 0.2798(4) -0.1108(3) 0.1412(5) 0.0605(14) Uani 0.75(2) 1 d PDU D 1
F13 F 0.1217(3) -0.1267(3) 0.1206(5) 0.0584(14) Uani 0.75(2) 1 d PDU D 1
F111 F 0.2597(15) -0.1174(8) 0.1603(8) 0.056(4) Uani 0.25(2) 1 d PDU D 2
F112 F 0.1142(7) -0.1224(8) 0.0911(14) 0.075(5) Uani 0.25(2) 1 d PDU D 2
F113 F 0.242(2) -0.0795(8) 0.0489(10) 0.071(4) Uani 0.25(2) 1 d PDU D 2
C217 C 0.26966(19) 0.30805(18) 0.38026(14) 0.0231(5) Uani 1 1 d . . .
C218 C 0.3230(2) 0.39565(19) 0.42361(15) 0.0271(6) Uani 1 1 d . . .
H218 H 0.3932 0.4051 0.4301 0.033 Uiso 1 1 calc R . .
C219 C 0.2762(2) 0.46924(19) 0.45752(16) 0.0286(6) Uani 1 1 d . . .
C220 C 0.1738(2) 0.45824(19) 0.45005(15) 0.0267(6) Uani 1 1 d . . .
H220 H 0.1417 0.5089 0.4725 0.032 Uiso 1 1 calc R . .
C221 C 0.11982(19) 0.37103(18) 0.40875(14) 0.0238(5) Uani 1 1 d . . .
C222 C 0.16706(18) 0.29790(18) 0.37501(14) 0.0220(5) Uani 1 1 d . . .
H222 H 0.1283 0.2388 0.3474 0.026 Uiso 1 1 calc R . .
C223 C 0.3383(2) 0.5601(2) 0.50426(19) 0.0417(7) Uani 1 1 d . . .
F14 F 0.39985(18) 0.59973(15) 0.46673(13) 0.0666(6) Uani 1 1 d U . .
F15 F 0.39879(17) 0.54120(16) 0.56779(12) 0.0668(6) Uani 1 1 d U . .
F16 F 0.28659(17) 0.62847(17) 0.5272(2) 0.0999(11) Uani 1 1 d U . .
C224 C 0.00997(19) 0.35429(19) 0.39696(15) 0.0259(5) Uani 1 1 d . . .
F17 F -0.02598(12) 0.41930(12) 0.44405(10) 0.0363(4) Uani 1 1 d U . .
F18 F -0.02271(12) 0.26629(11) 0.40824(10) 0.0355(4) Uani 1 1 d U . .
F19 F -0.03707(12) 0.36066(14) 0.32434(10) 0.0412(4) Uani 1 1 d U . .
C225 C 0.33652(19) 0.14668(18) 0.40550(15) 0.0239(5) Uani 1 1 d . . .
C226 C 0.4172(2) 0.16492(19) 0.46904(15) 0.0265(5) Uani 1 1 d . . .
H226 H 0.4685 0.2157 0.4716 0.032 Uiso 1 1 calc R . .
C227 C 0.4255(2) 0.11157(19) 0.52878(15) 0.0276(6) Uani 1 1 d . . .
C228 C 0.3521(2) 0.0377(2) 0.52826(16) 0.0309(6) Uani 1 1 d . . .
H228 H 0.3577 0.0011 0.5689 0.037 Uiso 1 1 calc R . .
C229 C 0.2699(2) 0.01890(19) 0.46628(15) 0.0303(6) Uani 1 1 d D E .
C230 C 0.2627(2) 0.07216(18) 0.40656(15) 0.0263(5) Uani 1 1 d . . .
H230 H 0.2057 0.0575 0.3650 0.032 Uiso 1 1 calc R . .
C231 C 0.5126(2) 0.1381(2) 0.59621(17) 0.0366(7) Uani 1 1 d . . .
F20 F 0.50056(15) 0.21482(16) 0.64710(11) 0.0565(5) Uani 1 1 d U . .
F21 F 0.53033(17) 0.06606(16) 0.63604(12) 0.0655(6) Uani 1 1 d U . .
F22 F 0.59716(13) 0.16422(16) 0.57616(11) 0.0549(5) Uani 1 1 d U . .
C232 C 0.1874(2) -0.0578(2) 0.46565(17) 0.0418(7) Uani 1 1 d D . .
F23 F 0.1491(5) -0.0398(4) 0.5278(4) 0.0774(19) Uani 0.623(12) 1 d PDU E 1
F24 F 0.2191(4) -0.1451(3) 0.4706(5) 0.0679(16) Uani 0.623(12) 1 d PDU E 1
F25 F 0.1146(4) -0.0734(5) 0.4049(4) 0.084(2) Uani 0.623(12) 1 d PDU E 1
F123 F 0.1492(8) -0.1068(7) 0.3944(4) 0.070(3) Uani 0.377(12) 1 d PDU E 2
F124 F 0.1098(6) -0.0176(5) 0.4844(9) 0.083(3) Uani 0.377(12) 1 d PDU E 2
F125 F 0.2100(7) -0.1210(8) 0.5088(7) 0.087(4) Uani 0.377(12) 1 d PDU E 2

loop_
_atom_site_aniso_label
_atom_site_aniso_U_11
_atom_site_aniso_U_22
_atom_site_aniso_U_33
_atom_site_aniso_U_23
_atom_site_aniso_U_13
_atom_site_aniso_U_12
Rh1 0.02791(12) 0.02416(12) 0.02230(12) 0.00434(8) 0.00605(8) 0.00447(8)
P1 0.0283(4) 0.0241(3) 0.0232(3) 0.0035(3) 0.0067(3) 0.0039(3)
P2 0.0266(3) 0.0225(3) 0.0240(3) 0.0045(3) 0.0029(3) 0.0009(3)
C1 0.0398(16) 0.0483(19) 0.0243(14) 0.0167(14) 0.0094(13) 0.0144(14)
C2 0.0502(19) 0.0369(16) 0.0273(15) 0.0151(13) 0.0115(14) 0.0137(14)
C3 0.0501(18) 0.0428(17) 0.0343(16) 0.0142(14) 0.0149(15) 0.0022(15)
C4 0.0399(16) 0.0487(19) 0.0339(15) 0.0109(15) 0.0176(13) 0.0112(14)
C5 0.0457(19) 0.0428(16) 0.0291(15) 0.0037(13) 0.0166(15) 0.0155(14)
C6 0.0448(18) 0.0416(17) 0.0227(14) 0.0047(13) 0.0054(14) 0.0048(15)
F1A 0.0444(14) 0.106(2) 0.0426(13) 0.0293(13) 0.0064(11) 0.0242(13)
C101 0.049(3) 0.038(3) 0.032(3) 0.017(2) 0.007(3) 0.008(3)
C102 0.043(3) 0.041(3) 0.032(2) 0.012(2) 0.014(2) 0.006(2)
C103 0.042(3) 0.041(3) 0.030(3) 0.005(3) 0.010(3) 0.011(3)
C104 0.044(3) 0.038(3) 0.030(3) 0.004(3) 0.013(3) 0.012(3)
C105 0.040(3) 0.043(3) 0.029(3) 0.013(3) 0.008(2) 0.011(3)
C106 0.040(3) 0.039(3) 0.030(3) 0.017(3) 0.012(3) 0.009(3)
F1B 0.077(5) 0.066(4) 0.065(4) 0.013(4) 0.016(4) -0.002(4)
C7 0.0358(15) 0.0293(14) 0.0287(14) 0.0083(11) 0.0091(12) 0.0047(11)
C8 0.0297(14) 0.0307(14) 0.0319(15) 0.0044(12) 0.0105(12) 0.0014(11)
C9 0.0344(16) 0.0327(15) 0.0445(17) 0.0080(13) 0.0062(13) 0.0005(12)
C10 0.0321(16) 0.0456(18) 0.054(2) 0.0095(16) 0.0036(15) -0.0044(13)
C11 0.0310(16) 0.053(2) 0.056(2) 0.0088(17) 0.0000(15) 0.0021(14)
C12 0.0358(17) 0.0420(17) 0.0503(19) 0.0086(15) 0.0087(14) 0.0117(13)
C13 0.0326(15) 0.0316(15) 0.0378(16) 0.0044(12) 0.0075(13) 0.0056(12)
C14 0.0288(14) 0.0290(14) 0.0273(14) 0.0024(11) 0.0045(11) 0.0048(11)
C15 0.0402(17) 0.0321(15) 0.0333(15) 0.0004(12) 0.0113(13) -0.0010(12)
C16 0.0440(18) 0.0313(16) 0.0474(19) -0.0025(14) 0.0096(15) -0.0026(13)
C17 0.050(2) 0.0326(16) 0.0475(19) -0.0096(14) 0.0036(16) 0.0052(14)
C18 0.065(2) 0.0454(19) 0.0310(16) -0.0078(14) 0.0102(16) 0.0058(16)
C19 0.0498(18) 0.0337(15) 0.0283(15) 0.0010(12) 0.0122(13) 0.0067(13)
C20 0.0386(16) 0.0275(14) 0.0321(15) 0.0065(12) 0.0028(12) -0.0005(12)
C21 0.0512(19) 0.0288(15) 0.0340(16) 0.0087(12) 0.0077(14) -0.0027(13)
C22 0.071(2) 0.0328(17) 0.0448(19) 0.0141(15) 0.0084(17) -0.0066(15)
C23 0.052(2) 0.0297(16) 0.057(2) 0.0019(15) 0.0181(17) -0.0065(14)
C24 0.0422(18) 0.0302(15) 0.0441(18) 0.0017(13) -0.0007(14) -0.0023(13)
C25 0.0457(18) 0.0312(16) 0.0437(18) 0.0060(13) -0.0023(15) -0.0038(13)
C26 0.0287(14) 0.0326(14) 0.0323(15) 0.0104(12) 0.0013(12) 0.0029(11)
C27 0.0375(18) 0.0360(17) 0.062(2) 0.0080(16) -0.0100(16) -0.0032(13)
C28 0.044(2) 0.049(2) 0.099(3) 0.007(2) -0.026(2) -0.0087(17)
C29 0.0317(19) 0.076(3) 0.105(4) 0.040(3) -0.004(2) 0.0024(18)
C30 0.0337(18) 0.081(3) 0.064(2) 0.028(2) 0.0065(17) 0.0172(18)
C31 0.0342(17) 0.068(2) 0.051(2) 0.0122(18) 0.0072(15) 0.0144(16)
B200 0.0206(14) 0.0232(14) 0.0241(14) 0.0022(11) 0.0033(11) 0.0017(11)
C201 0.0249(13) 0.0258(13) 0.0210(12) -0.0005(10) 0.0037(10) 0.0022(10)
C202 0.0254(13) 0.0274(13) 0.0291(14) 0.0046(11) 0.0051(11) 0.0036(10)
C203 0.0321(15) 0.0294(14) 0.0334(15) 0.0072(12) 0.0096(12) 0.0021(11)
C204 0.0272(14) 0.0412(16) 0.0380(16) 0.0084(13) 0.0126(12) 0.0014(12)
C205 0.0279(14) 0.0387(16) 0.0354(16) 0.0056(13) 0.0103(12) 0.0076(12)
C206 0.0296(14) 0.0278(13) 0.0270(13) 0.0042(11) 0.0072(11) 0.0057(11)
C207 0.0380(18) 0.0440(19) 0.062(2) 0.0233(17) 0.0192(16) 0.0028(14)
F2 0.124(3) 0.0345(15) 0.090(2) 0.0151(15) 0.022(2) 0.0126(16)
F3 0.066(2) 0.090(3) 0.109(3) 0.073(2) -0.021(2) -0.0175(18)
F4 0.098(3) 0.080(2) 0.144(4) 0.075(3) 0.089(3) 0.037(2)
F102 0.108(9) 0.071(7) 0.060(7) 0.038(5) 0.009(6) 0.008(6)
F103 0.068(7) 0.068(7) 0.088(8) 0.042(6) 0.000(6) -0.029(6)
F104 0.080(7) 0.067(7) 0.099(8) 0.048(6) 0.049(6) 0.034(6)
C208 0.0381(18) 0.059(2) 0.057(2) 0.0208(18) 0.0204(16) 0.0205(16)
F5 0.0288(15) 0.081(2) 0.124(3) 0.043(2) 0.0328(19) 0.0189(14)
F6 0.082(3) 0.165(5) 0.100(3) 0.079(3) 0.044(2) 0.085(3)
F7 0.054(2) 0.064(2) 0.188(5) -0.038(3) 0.015(3) 0.0270(18)
F105 0.046(5) 0.050(5) 0.087(6) 0.029(5) 0.034(5) 0.030(4)
F106 0.093(7) 0.116(8) 0.083(6) 0.033(6) 0.056(5) 0.070(6)
F107 0.047(5) 0.095(7) 0.143(8) 0.014(7) -0.006(6) 0.028(5)
C209 0.0192(12) 0.0251(13) 0.0247(13) 0.0025(10) 0.0066(10) 0.0015(10)
C210 0.0251(13) 0.0241(13) 0.0226(13) 0.0029(10) 0.0056(10) 0.0019(10)
C211 0.0303(14) 0.0287(14) 0.0253(13) 0.0051(11) 0.0064(11) 0.0053(11)
C212 0.0337(15) 0.0347(15) 0.0227(13) -0.0001(11) 0.0046(11) 0.0046(12)
C213 0.0316(14) 0.0253(13) 0.0286(14) -0.0005(11) 0.0086(11) 0.0033(11)
C214 0.0262(13) 0.0258(13) 0.0285(14) 0.0046(11) 0.0054(11) 0.0044(10)
C215 0.0517(19) 0.0421(17) 0.0248(15) 0.0047(13) 0.0010(14) 0.0130(15)
F8 0.0602(12) 0.0562(12) 0.0287(9) 0.0066(8) -0.0101(9) 0.0123(9)
F9 0.0962(17) 0.0836(16) 0.0406(11) 0.0108(11) 0.0048(11) 0.0645(14)
F10 0.0910(17) 0.0520(12) 0.0552(13) 0.0314(10) -0.0090(12) -0.0081(11)
C216 0.052(2) 0.0314(16) 0.0344(16) -0.0023(13) 0.0025(15) 0.0077(14)
F11 0.113(5) 0.0401(18) 0.0317(16) -0.0083(12) 0.009(2) 0.022(2)
F12 0.059(2) 0.041(2) 0.068(3) -0.0157(17) -0.004(2) 0.0257(16)
F13 0.067(2) 0.0313(17) 0.067(3) 0.0001(15) 0.0055(18) -0.0115(14)
F111 0.079(8) 0.030(5) 0.057(6) 0.001(4) 0.011(5) 0.016(5)
F112 0.071(7) 0.048(6) 0.080(9) -0.014(6) -0.021(6) -0.003(5)
F113 0.102(9) 0.055(6) 0.059(7) -0.011(5) 0.041(6) 0.016(6)
C217 0.0265(13) 0.0235(12) 0.0183(12) 0.0042(10) 0.0027(10) 0.0034(10)
C218 0.0242(13) 0.0290(14) 0.0251(13) 0.0015(11) 0.0029(11) -0.0006(10)
C219 0.0292(14) 0.0262(13) 0.0270(14) -0.0004(11) 0.0034(11) 0.0012(11)
C220 0.0291(14) 0.0270(13) 0.0220(13) -0.0008(11) 0.0046(11) 0.0045(11)
C221 0.0255(13) 0.0265(13) 0.0202(12) 0.0052(10) 0.0051(10) 0.0050(10)
C222 0.0237(13) 0.0215(12) 0.0198(12) 0.0029(10) 0.0037(10) 0.0009(10)
C223 0.0361(17) 0.0341(16) 0.0453(18) -0.0119(14) 0.0042(14) -0.0020(13)
F14 0.0770(15) 0.0470(12) 0.0630(14) -0.0001(10) 0.0107(12) -0.0314(11)
F15 0.0697(14) 0.0659(14) 0.0417(11) -0.0048(10) -0.0161(10) -0.0227(11)
F16 0.0516(13) 0.0566(14) 0.156(3) -0.0644(16) 0.0086(15) 0.0007(11)
C224 0.0271(13) 0.0250(13) 0.0253(13) 0.0016(11) 0.0066(11) 0.0046(10)
F17 0.0319(9) 0.0346(9) 0.0424(9) -0.0034(7) 0.0140(7) 0.0093(7)
F18 0.0286(8) 0.0281(8) 0.0508(10) 0.0066(7) 0.0126(7) 0.0005(6)
F19 0.0302(9) 0.0623(12) 0.0297(9) 0.0111(8) 0.0001(7) 0.0087(8)
C225 0.0237(13) 0.0233(12) 0.0237(13) 0.0006(10) 0.0050(10) 0.0050(10)
C226 0.0256(13) 0.0259(13) 0.0270(13) 0.0010(11) 0.0063(11) 0.0027(10)
C227 0.0292(14) 0.0305(14) 0.0215(13) 0.0013(11) 0.0020(11) 0.0095(11)
C228 0.0383(16) 0.0290(14) 0.0270(14) 0.0084(11) 0.0067(12) 0.0080(12)
C229 0.0322(15) 0.0283(14) 0.0298(14) 0.0054(11) 0.0057(12) 0.0042(11)
C230 0.0270(13) 0.0257(13) 0.0252(13) 0.0048(11) 0.0031(11) 0.0041(10)
C231 0.0389(17) 0.0408(16) 0.0271(15) 0.0032(13) 0.0005(13) 0.0102(13)
F20 0.0539(12) 0.0669(13) 0.0357(10) -0.0156(9) -0.0047(9) 0.0177(10)
F21 0.0695(14) 0.0603(13) 0.0546(13) 0.0259(11) -0.0232(11) 0.0050(11)
F22 0.0300(10) 0.0833(15) 0.0438(11) 0.0055(10) -0.0036(8) 0.0053(9)
C232 0.0408(18) 0.0421(18) 0.0417(18) 0.0163(15) 0.0041(15) -0.0026(14)
F23 0.074(3) 0.078(3) 0.086(4) 0.000(3) 0.053(3) -0.021(2)
F24 0.072(3) 0.039(2) 0.106(4) 0.027(2) 0.040(3) 0.0033(17)
F25 0.057(3) 0.098(4) 0.085(4) 0.064(3) -0.026(3) -0.040(3)
F123 0.080(5) 0.052(4) 0.060(4) -0.018(3) 0.014(4) -0.039(4)
F124 0.052(4) 0.069(4) 0.130(7) -0.001(5) 0.051(5) -0.015(3)
F125 0.091(5) 0.089(6) 0.080(6) 0.063(5) -0.004(4) -0.024(4)

loop_
_atom_type_symbol
_atom_type_description
_atom_type_scat_dispersion_real
_atom_type_scat_dispersion_imag
_atom_type_scat_source
C C 0.0033 0.0016 'International Tables Vol C Tables 4.2.6.8 and 6.1.1.4'
H H 0.0000 0.0000 'International Tables Vol C Tables 4.2.6.8 and 6.1.1.4'
B B 0.0013 0.0007 'International Tables Vol C Tables 4.2.6.8 and 6.1.1.4'
F F 0.0171 0.0103 'International Tables Vol C Tables 4.2.6.8 and 6.1.1.4'
P P 0.1023 0.0942 'International Tables Vol C Tables 4.2.6.8 and 6.1.1.4'
Rh Rh -1.1178 0.9187 'International Tables Vol C Tables 4.2.6.8 and 6.1.1.4'

loop_
_geom_angle_atom_site_label_1
_geom_angle_atom_site_label_2
_geom_angle_atom_site_label_3
_geom_angle
P1 Rh1 P2 72.78(3)
P1 Rh1 C2 105.42(6)
P2 Rh1 C2 174.11(7)
P1 Rh1 C3 121.74(6)
P2 Rh1 C3 140.84(7)
C2 Rh1 C3 35.3
P1 Rh1 C105 119.3(4)
P2 Rh1 C105 137.7(3)
C2 Rh1 C105 48.2(3)
C3 Rh1 C105 71.0(3)
P1 Rh1 C1 111.90(6)
P2 Rh1 C1 150.62(7)
C2 Rh1 C1 35.3
C3 Rh1 C1 63.2
C105 Rh1 C1 14.3(3)
P1 Rh1 C106 107.5(3)
P2 Rh1 C106 172.1(3)
C2 Rh1 C106 13.7(3)
C3 Rh1 C106 45.9(3)
C105 Rh1 C106 35.08(18)
C1 Rh1 C106 21.7(3)
P1 Rh1 C104 147.3(4)
P2 Rh1 C104 112.7(3)
C2 Rh1 C104 72.0(3)
C3 Rh1 C104 75.6(3)
C105 Rh1 C104 35.05(18)
C1 Rh1 C104 47.5(3)
C106 Rh1 C104 62.7(3)
P1 Rh1 C4 152.53(7)
P2 Rh1 C4 115.98(6)
C2 Rh1 C4 63.02(6)
C3 Rh1 C4 35.1
C105 Rh1 C4 73.2(3)
C1 Rh1 C4 73.98(6)
C106 Rh1 C4 67.5(3)
C104 Rh1 C4 56.5(3)
P1 Rh1 C6 137.29(7)
P2 Rh1 C6 122.27(7)
C2 Rh1 C6 62.9
C3 Rh1 C6 73.98(6)
C105 Rh1 C6 22.0(3)
C1 Rh1 C6 35.0
C106 Rh1 C6 52.1(3)
C104 Rh1 C6 13.1(3)
C4 Rh1 C6 62.47(6)
P1 Rh1 C5 171.52(7)
P2 Rh1 C5 108.65(6)
C2 Rh1 C5 73.98(6)
C3 Rh1 C5 62.67(6)
C105 Rh1 C5 53.9(3)
C1 Rh1 C5 62.59(6)
C106 Rh1 C5 69.9(3)
C104 Rh1 C5 24.2(4)
C4 Rh1 C5 34.8
C6 Rh1 C5 34.7
P1 Rh1 C101 117.8(2)
P2 Rh1 C101 152.3(2)
C2 Rh1 C101 23.9(2)
C3 Rh1 C101 11.5(2)
C105 Rh1 C101 62.4(2)
C1 Rh1 C101 53.1(2)
C106 Rh1 C101 34.71(14)
C104 Rh1 C101 73.2(3)
C4 Rh1 C101 42.9(3)
C6 Rh1 C101 69.1(2)
C5 Rh1 C101 64.9(2)
C7 P1 C14 103.14(13)
C7 P1 C8 107.32(13)
C14 P1 C8 107.47(13)
C7 P1 Rh1 97.23(9)
C14 P1 Rh1 119.57(9)
C8 P1 Rh1 119.45(9)
C7 P2 C26 109.39(13)
C7 P2 C20 107.99(14)
C26 P2 C20 102.09(13)
C7 P2 Rh1 96.90(9)
C26 P2 Rh1 118.87(9)
C20 P2 Rh1 120.94(9)
F1A C1 C2 120.1(2)
F1A C1 C6 119.9(2)
C2 C1 C6 120.0
F1A C1 Rh1 127.92(16)
C2 C1 Rh1 71.81(8)
C6 C1 Rh1 73.42(9)
C1 C2 C3 120.0
C1 C2 Rh1 72.93(8)
C3 C2 Rh1 72.69(8)
C4 C3 C2 120.0
C4 C3 Rh1 73.37(9)
C2 C3 Rh1 72.00(8)
C3 C4 C5 120.0
C3 C4 Rh1 71.57(8)
C5 C4 Rh1 73.17(8)
C6 C5 C4 120.0
C6 C5 Rh1 72.29(8)
C4 C5 Rh1 72.06(8)
C5 C6 C1 120.0
C5 C6 Rh1 72.98(9)
C1 C6 Rh1 71.61(8)
F1B C101 C102 119.0(5)
F1B C101 C106 121.0(5)
C102 C101 C106 120.0
F1B C101 Rh1 127.3(4)
C102 C101 Rh1 73.6(5)
C106 C101 Rh1 71.3(5)
C101 C102 C103 120.0
C101 C102 Rh1 72.1(4)
C103 C102 Rh1 72.3(4)
C102 C103 C104 120.0
C102 C103 Rh1 73.4(3)
C104 C103 Rh1 71.4(4)
C105 C104 C103 120.0
C105 C104 Rh1 71.7(5)
C103 C104 Rh1 74.0(5)
C104 C105 C106 120.0
C104 C105 Rh1 73.2(5)
C106 C105 Rh1 73.0(3)
C105 C106 C101 120.0
C105 C106 Rh1 71.9(3)
C101 C106 Rh1 73.9(4)
P2 C7 P1 92.41(13)
C9 C8 C13 110.0(2)
C9 C8 P1 111.6(2)
C13 C8 P1 112.16(19)
C10 C9 C8 111.3(3)
C9 C10 C11 111.0(3)
C12 C11 C10 111.0(3)
C11 C12 C13 111.4(3)
C12 C13 C8 111.4(2)
C19 C14 C15 111.4(2)
C19 C14 P1 114.0(2)
C15 C14 P1 115.67(19)
C16 C15 C14 110.3(3)
C17 C16 C15 111.7(3)
C18 C17 C16 111.7(3)
C17 C18 C19 111.7(3)
C14 C19 C18 110.3(3)
C25 C20 C21 111.8(3)
C25 C20 P2 114.1(2)
C21 C20 P2 113.5(2)
C20 C21 C22 111.2(3)
C23 C22 C21 112.8(3)
C22 C23 C24 113.2(3)
C23 C24 C25 112.0(3)
C20 C25 C24 111.1(3)
C27 C26 C31 109.9(3)
C27 C26 P2 112.6(2)
C31 C26 P2 109.6(2)
C26 C27 C28 111.7(3)
C29 C28 C27 112.2(4)
C30 C29 C28 110.7(3)
C29 C30 C31 111.3(3)
C30 C31 C26 111.9(3)
C201 B200 C225 114.6(2)
C201 B200 C217 112.0(2)
C225 B200 C217 104.3(2)
C201 B200 C209 101.5(2)
C225 B200 C209 114.6(2)
C217 B200 C209 110.1(2)
C202 C201 C206 115.5(2)
C202 C201 B200 119.6(2)
C206 C201 B200 124.3(2)
C203 C202 C201 123.0(2)
C202 C203 C204 120.5(3)
C202 C203 C207 119.3(2)
C204 C203 C207 120.2(3)
C205 C204 C203 117.7(3)
C204 C205 C206 121.4(3)
C204 C205 C208 118.9(3)
C206 C205 C208 119.6(3)
C205 C206 C201 122.0(3)
F104 C207 F103 108.2(6)
F104 C207 F3 52.4(7)
F103 C207 F3 131.4(5)
F104 C207 F4 129.9(5)
F103 C207 F4 44.7(7)
F3 C207 F4 108.7(3)
F104 C207 F2 52.9(8)
F103 C207 F2 62.5(8)
F3 C207 F2 103.0(3)
F4 C207 F2 104.0(3)
F104 C207 F102 104.4(6)
F103 C207 F102 103.5(6)
F3 C207 F102 55.0(7)
F4 C207 F102 61.2(7)
F2 C207 F102 138.4(5)
F104 C207 C203 115.4(5)
F103 C207 C203 114.3(5)
F3 C207 C203 114.1(3)
F4 C207 C203 114.6(3)
F2 C207 C203 111.4(3)
F102 C207 C203 110.0(5)
F7 C208 F107 132.2(5)
F7 C208 F5 106.1(3)
F107 C208 F5 48.7(7)
F7 C208 F105 56.8(5)
F107 C208 F105 105.6(5)
F5 C208 F105 131.1(4)
F7 C208 F6 107.2(4)
F107 C208 F6 58.2(6)
F5 C208 F6 104.0(3)
F105 C208 F6 53.4(5)
F7 C208 F106 50.4(5)
F107 C208 F106 106.3(6)
F5 C208 F106 61.0(6)
F105 C208 F106 103.7(5)
F6 C208 F106 136.8(5)
F7 C208 C205 113.2(3)
F107 C208 C205 114.4(5)
F5 C208 C205 113.9(3)
F105 C208 C205 114.8(4)
F6 C208 C205 111.7(3)
F106 C208 C205 111.3(4)
C210 C209 C214 115.8(2)
C210 C209 B200 119.7(2)
C214 C209 B200 123.9(2)
C211 C210 C209 122.5(2)
C212 C211 C210 120.9(2)
C212 C211 C215 121.0(2)
C210 C211 C215 118.0(2)
C211 C212 C213 117.9(2)
C212 C213 C214 121.1(2)
C212 C213 C216 118.5(2)
C214 C213 C216 120.4(2)
C213 C214 C209 121.7(2)
F8 C215 F9 106.7(3)
F8 C215 F10 105.8(2)
F9 C215 F10 105.7(3)
F8 C215 C211 113.8(3)
F9 C215 C211 111.8(3)
F10 C215 C211 112.4(3)
F112 C216 F12 119.9(8)
F112 C216 F11 82.0(9)
F12 C216 F11 107.9(3)
F112 C216 F113 108.1(6)
F12 C216 F113 83.3(9)
F11 C216 F113 29.3(9)
F112 C216 F111 106.4(6)
F12 C216 F111 21.7(9)
F11 C216 F111 125.5(7)
F113 C216 F111 104.1(6)
F112 C216 F13 22.9(9)
F12 C216 F13 106.1(3)
F11 C216 F13 104.0(3)
F113 C216 F13 127.4(8)
F111 C216 F13 88.3(9)
F112 C216 C213 114.9(6)
F12 C216 C213 114.6(3)
F11 C216 C213 112.5(3)
F113 C216 C213 111.1(5)
F111 C216 C213 111.6(5)
F13 C216 C213 111.0(3)
C222 C217 C218 116.0(2)
C222 C217 B200 120.4(2)
C218 C217 B200 123.5(2)
C219 C218 C217 121.8(2)
C220 C219 C218 121.1(2)
C220 C219 C223 120.2(2)
C218 C219 C223 118.8(3)
C221 C220 C219 118.0(2)
C220 C221 C222 120.6(2)
C220 C221 C224 121.3(2)
C222 C221 C224 118.0(2)
C221 C222 C217 122.4(2)
F16 C223 F14 106.9(3)
F16 C223 F15 107.3(3)
F14 C223 F15 104.0(3)
F16 C223 C219 113.9(3)
F14 C223 C219 112.9(3)
F15 C223 C219 111.2(3)
F18 C224 F17 106.3(2)
F18 C224 F19 105.9(2)
F17 C224 F19 105.6(2)
F18 C224 C221 113.0(2)
F17 C224 C221 113.1(2)
F19 C224 C221 112.2(2)
C226 C225 C230 115.5(2)
C226 C225 B200 121.5(2)
C230 C225 B200 122.4(2)
C227 C226 C225 122.5(2)
C228 C227 C226 121.0(2)
C228 C227 C231 119.8(2)
C226 C227 C231 119.2(3)
C227 C228 C229 117.8(2)
C228 C229 C230 120.8(3)
C228 C229 C232 119.1(2)
C230 C229 C232 120.1(2)
C229 C230 C225 122.4(2)
F22 C231 F21 106.3(2)
F22 C231 F20 105.0(3)
F21 C231 F20 106.3(2)
F22 C231 C227 113.2(2)
F21 C231 C227 113.4(3)
F20 C231 C227 112.0(2)
F125 C232 F25 124.0(5)
F125 C232 F123 107.0(5)
F25 C232 F123 32.2(4)
F125 C232 F23 70.6(5)
F25 C232 F23 107.9(4)
F123 C232 F23 132.2(5)
F125 C232 F124 108.4(5)
F25 C232 F124 71.3(5)
F123 C232 F124 102.6(5)
F23 C232 F124 42.4(5)
F125 C232 F24 33.4(5)
F25 C232 F24 105.2(4)
F123 C232 F24 78.6(5)
F23 C232 F24 102.5(3)
F124 C232 F24 132.8(5)
F125 C232 C229 115.9(4)
F25 C232 C229 115.7(3)
F123 C232 C229 111.1(4)
F23 C232 C229 112.2(3)
F124 C232 C229 111.0(4)
F24 C232 C229 112.3(3)

loop_
_geom_bond_atom_site_label_1
_geom_bond_atom_site_label_2
_geom_bond_distance
Rh1 P1 2.2325(7)
Rh1 P2 2.2459(7)
Rh1 C2 2.287(2)
Rh1 C3 2.296(2)
Rh1 C105 2.298(13)
Rh1 C1 2.301(2)
Rh1 C106 2.313(12)
Rh1 C104 2.317(13)
Rh1 C4 2.319(3)
Rh1 C6 2.324(3)
Rh1 C5 2.333(3)
Rh1 C101 2.346(9)
P1 C7 1.843(3)
P1 C14 1.844(3)
P1 C8 1.846(3)
P2 C7 1.838(3)
P2 C26 1.846(3)
P2 C20 1.846(3)
C1 F1A 1.335(3)
C1 C2 1.3900
C1 C6 1.3900
C2 C3 1.3900
C3 C4 1.3900
C4 C5 1.3900
C5 C6 1.3900
C101 F1B 1.328(7)
C101 C102 1.3900
C101 C106 1.3900
C102 C103 1.3900
C103 C104 1.3900
C104 C105 1.3900
C105 C106 1.3900
C8 C9 1.535(4)
C8 C13 1.537(4)
C9 C10 1.524(4)
C10 C11 1.526(5)
C11 C12 1.517(5)
C12 C13 1.530(4)
C14 C19 1.528(4)
C14 C15 1.536(4)
C15 C16 1.526(4)
C16 C17 1.524(5)
C17 C18 1.519(5)
C18 C19 1.535(4)
C20 C25 1.507(4)
C20 C21 1.528(4)
C21 C22 1.530(4)
C22 C23 1.503(5)
C23 C24 1.505(5)
C24 C25 1.528(4)
C26 C27 1.525(4)
C26 C31 1.535(5)
C27 C28 1.542(5)
C28 C29 1.505(7)
C29 C30 1.488(6)
C30 C31 1.533(5)
B200 C201 1.634(4)
B200 C225 1.634(4)
B200 C217 1.636(4)
B200 C209 1.653(4)
C201 C202 1.396(4)
C201 C206 1.397(4)
C202 C203 1.386(4)
C203 C204 1.388(4)
C203 C207 1.490(4)
C204 C205 1.384(4)
C205 C206 1.389(4)
C205 C208 1.499(4)
C207 F104 1.293(6)
C207 F103 1.301(6)
C207 F3 1.309(4)
C207 F4 1.310(4)
C207 F2 1.354(4)
C207 F102 1.355(6)
C208 F7 1.298(4)
C208 F107 1.298(6)
C208 F5 1.316(4)
C208 F105 1.317(5)
C208 F6 1.327(4)
C208 F106 1.328(6)
C209 C210 1.394(4)
C209 C214 1.401(4)
C210 C211 1.386(4)
C211 C212 1.378(4)
C211 C215 1.496(4)
C212 C213 1.385(4)
C213 C214 1.391(4)
C213 C216 1.495(4)
C215 F8 1.335(3)
C215 F9 1.339(4)
C215 F10 1.341(4)
C216 F112 1.308(6)
C216 F12 1.310(4)
C216 F11 1.339(4)
C216 F113 1.345(6)
C216 F111 1.345(6)
C216 F13 1.358(4)
C217 C222 1.399(4)
C217 C218 1.400(4)
C218 C219 1.392(4)
C219 C220 1.390(4)
C219 C223 1.497(4)
C220 C221 1.388(4)
C221 C222 1.390(4)
C221 C224 1.486(4)
C223 F16 1.310(4)
C223 F14 1.329(4)
C223 F15 1.345(4)
C224 F18 1.335(3)
C224 F17 1.344(3)
C224 F19 1.351(3)
C225 C226 1.395(4)
C225 C230 1.402(4)
C226 C227 1.391(4)
C227 C228 1.384(4)
C227 C231 1.495(4)
C228 C229 1.391(4)
C229 C230 1.391(4)
C229 C232 1.498(4)
C231 F22 1.335(4)
C231 F21 1.335(4)
C231 F20 1.343(4)
C232 F125 1.282(5)
C232 F25 1.297(4)
C232 F123 1.330(5)
C232 F23 1.332(4)
C232 F124 1.335(5)
C232 F24 1.343(4)

loop_
_platon_squeeze_void_nr
_platon_squeeze_void_average_x
_platon_squeeze_void_average_y
_platon_squeeze_void_average_z
_platon_squeeze_void_volume
_platon_squeeze_void_count_electrons
_platon_squeeze_void_content
1 0.500 0.000 0.000 234 -6 ' '
